data_4127943
loop_
_publ_author_name
'Jiao, Tianyu'
'Cai, Kang'
'Nelson, Jordan N.'
'Jiao, Yang'
'Qiu, Yunyan'
'Wu, Guangcheng'
'Zhou, Jiawang'
'Cheng, Chuyang'
'Shen, Dengke'
'Feng, Yuanning'
'Liu, Zhichang'
'Wasielewski, Michael R.'
'Stoddart, J. Fraser'
'Li, Hao'

_publ_section_title
;
 Stabilizing the Naphthalenediimide Radical within a Tetracationic
 Cyclophane.
;
_journal_issue 42
_journal_name_full 'Journal of the American Chemical Society'
_journal_page_first 16915
_journal_page_last 16922
_journal_paper_doi 10.1021/jacs.9b08926
_journal_volume 141
_journal_year 2019
_chemical_formula_moiety 'C36 H40 N2 O12, C48 H40 N4, 3(F6 P), C2 H3 N'
_chemical_formula_sum 'C86 H83 F18 N7 O12 P3'
_chemical_formula_weight 1841.50
_space_group_crystal_system monoclinic
_space_group_IT_number 14
_space_group_name_Hall '-P 2ybc'
_space_group_name_H-M_alt 'P 1 21/c 1'
_symmetry_space_group_name_Hall '-P 2ybc'
_symmetry_space_group_name_H-M 'P 1 21/c 1'
_atom_sites_solution_hydrogens geom
_atom_sites_solution_primary dual
_audit_creation_date 2018-01-02
_audit_creation_method
;
Olex2 1.2
(compiled 2017.08.10 svn.r3458 for OlexSys, GUI svn.r5381)
;
_cell_angle_alpha 90
_cell_angle_beta 101.895(6)
_cell_angle_gamma 90
_cell_formula_units_Z 4
_cell_length_a 17.5470(13)
_cell_length_b 27.825(3)
_cell_length_c 18.3914(14)
_cell_measurement_reflns_used 8735
_cell_measurement_temperature 100(2)
_cell_measurement_theta_max 54.161
_cell_measurement_theta_min 2.925
_cell_volume 8786.7(13)
_computing_cell_refinement 'SAINT V8.38A (?, 2016)'
_computing_data_collection 'APEX2 V2014.11-0 (Bruker, 2014)'
_computing_data_reduction 'SAINT V8.38A (?, 2016)'
_computing_molecular_graphics 'Olex2 (Dolomanov et al., 2009)'
_computing_publication_material 'Olex2 (Dolomanov et al., 2009)'
_computing_structure_refinement 'XL (Sheldrick, 2008)'
_computing_structure_solution 'ShelXT (Sheldrick, 2015)'
_diffrn_ambient_temperature 100.0
_diffrn_detector_area_resol_mean 8
_diffrn_measured_fraction_theta_full 0.658
_diffrn_measured_fraction_theta_max 0.973
_diffrn_measurement_device_type 'Bruker Kappa APEX CCD area detector'
_diffrn_measurement_method '\w and \f scans'
_diffrn_radiation_monochromator 'MX optics'
_diffrn_radiation_type CuK\a
_diffrn_radiation_wavelength 1.54178
_diffrn_reflns_av_R_equivalents 0.0765
_diffrn_reflns_av_unetI/netI 0.1277
_diffrn_reflns_Laue_measured_fraction_full 0.658
_diffrn_reflns_Laue_measured_fraction_max 0.973
_diffrn_reflns_limit_h_max 18
_diffrn_reflns_limit_h_min -18
_diffrn_reflns_limit_k_max 29
_diffrn_reflns_limit_k_min -23
_diffrn_reflns_limit_l_max 19
_diffrn_reflns_limit_l_min -17
_diffrn_reflns_number 20915
_diffrn_reflns_point_group_measured_fraction_full 0.658
_diffrn_reflns_point_group_measured_fraction_max 0.973
_diffrn_reflns_theta_full 67.679
_diffrn_reflns_theta_max 54.297
_diffrn_reflns_theta_min 2.924
_diffrn_source microsource
_exptl_absorpt_coefficient_mu 1.514
_exptl_absorpt_correction_T_max 0.7507
_exptl_absorpt_correction_T_min 0.5453
_exptl_absorpt_correction_type multi-scan
_exptl_absorpt_process_details
'SADABS-2016/2 (Bruker,2016/2) was used for absorption correction. wR2(int) was 0.1202 before and 0.0829 after correction. The Ratio of minimum to maximum transmission is 0.7264. The \l/2 correction factor is Not present.'
_exptl_crystal_colour black
_exptl_crystal_colour_primary black
_exptl_crystal_density_diffrn 1.392
_exptl_crystal_description needle
_exptl_crystal_F_000 3804
_exptl_crystal_recrystallization_method 'The material was recrystallised from --- by as supplied'
_exptl_crystal_size_max 0.466
_exptl_crystal_size_mid 0.075
_exptl_crystal_size_min 0.05
_refine_diff_density_max 1.691
_refine_diff_density_min -0.642
_refine_diff_density_rms 0.202
_refine_ls_extinction_method none
_refine_ls_goodness_of_fit_ref 1.475
_refine_ls_hydrogen_treatment constr
_refine_ls_matrix_type full
_refine_ls_number_parameters 1192
_refine_ls_number_reflns 10467
_refine_ls_number_restraints 1084
_refine_ls_restrained_S_all 1.448
_refine_ls_R_factor_all 0.1952
_refine_ls_R_factor_gt 0.1616
_refine_ls_shift/su_max 0.000
_refine_ls_shift/su_mean 0.000
_refine_ls_structure_factor_coef Fsqd
_refine_ls_weighting_details 'w=1/[\s^2^(Fo^2^)+(0.2000P)^2^] where P=(Fo^2^+2Fc^2^)/3'
_refine_ls_weighting_scheme calc
_refine_ls_wR_factor_gt 0.3917
_refine_ls_wR_factor_ref 0.4184
_reflns_Friedel_coverage 0.000
_reflns_number_gt 6977
_reflns_number_total 10467
_reflns_threshold_expression 'I > 2\s(I)'
_cod_data_source_file ja9b08926_si_005.cif
_cod_data_source_block cx1147b
_cod_original_cell_volume 8786.6(12)
_cod_database_code 4127943
_shelxl_version_number 2014-3
_shelx_space_group_comment
;
The symmetry employed for this shelxl refinement is uniquely defined
by the following loop, which should always be used as a source of
symmetry information in preference to the above space-group names.
They are only intended as comments.
;
_shelx_estimated_absorpt_t_max 0.928
_shelx_estimated_absorpt_t_min 0.539
_olex2_refinement_description
;
1. Fixed Uiso
 At 1.2 times of:
  All C(H) groups, All C(H,H) groups
 At 1.5 times of:
  All C(H,H,H) groups
2. Restrained distances
 C82A-C81A \\sim C82-C81
 with sigma of 0.01
 O11-C81 \\sim O11-C81A \\sim O12-C82A \\sim O12-C82
 with sigma of 0.01
3. Rigid body (RIGU) restrains
 All non-hydrogen atoms
 with sigma for 1-2 distances of 0.004 and sigma for 1-3 distances of 0.004
4. Others
 Sof(F1A)=Sof(F2A)=Sof(F4A)=Sof(F6A)=1-FVAR(1)
 Sof(F1)=Sof(F2)=Sof(F4)=Sof(F6)=FVAR(1)
 Sof(C81A)=Sof(H81C)=Sof(H81D)=Sof(C82A)=Sof(H82C)=Sof(H82D)=1-FVAR(2)
 Sof(C81)=Sof(H81A)=Sof(H81B)=Sof(C82)=Sof(H82A)=Sof(H82B)=FVAR(2)
5.a Secondary CH2 refined with riding coordinates:
 C63(H63A,H63B), C64(H64A,H64B), C65(H65A,H65B), C66(H66A,H66B), C67(H67A,
 H67B), C68(H68A,H68B), C69(H69A,H69B), C70(H70A,H70B), C71(H71A,H71B),
 C76(H76A,H76B), C77(H77A,H77B), C78(H78A,H78B), C79(H79A,H79B), C80(H80A,H80B),
  C81(H81A,H81B), C81A(H81C,H81D), C82(H82A,H82B), C82A(H82C,H82D), C83(H83A,
 H83B), C84(H84A,H84B), C1(H1A,H1B), C18(H18A,H18B), C25(H25A,H25B), C42(H42A,
 H42B)
5.b Aromatic/amide H refined with riding coordinates:
 C51(H51), C52(H52), C57(H57), C58(H58), C2(H2), C3(H3), C5(H5), C6(H6),
 C8(H8), C9(H9), C11(H11), C12(H12), C14(H14), C15(H15), C16(H16), C17(H17),
 C20(H20), C21(H21), C23(H23), C24(H24), C26(H26), C27(H27), C29(H29), C30(H30),
  C32(H32), C33(H33), C35(H35), C36(H36), C38(H38), C39(H39), C40(H40),
 C41(H41), C44(H44), C45(H45), C47(H47), C48(H48)
5.c Idealised Me refined as rotating group:
 C86(H86A,H86B,H86C)
;
_smtbx_masks_special_details
;
The solvent masking procedure as implemented in Olex2 was used to remove the
electronic contribution of solvent molecules from the refinement.  As the exact
solvent content is not known, only the atoms used in the refinement model are
reported in the formula here.

Total solvent accessible volume / cell = 917.4 Ang^3^ [10.4%]
Total electron count / cell = 258.5
;
_olex2_date_sample_data_collection 2017-12-21
_olex2_date_sample_submission 2017-12-13
_olex2_diffrn_ambient_temperature_device 'Oxford Cryosystems'
_olex2_exptl_crystal_mounting_method 'The crystal was mounted on a MITIGEN holder'
_olex2_submission_original_sample_id cx1147b
_olex2_submission_special_instructions 'No special instructions were received'

loop_
_space_group_symop_operation_xyz
'x, y, z'
'-x, y+1/2, -z+1/2'
'-x, -y, -z'
'x, -y-1/2, z-1/2'

loop_
_atom_site_label
_atom_site_type_symbol
_atom_site_fract_x
_atom_site_fract_y
_atom_site_fract_z
_atom_site_U_iso_or_equiv
_atom_site_adp_type
_atom_site_occupancy
_atom_site_site_symmetry_order
_atom_site_calc_flag
_atom_site_refinement_flags_posn
_atom_site_refinement_flags_adp
_atom_site_refinement_flags_occupancy
_atom_site_disorder_assembly
_atom_site_disorder_group
O1 O 0.9813(4) 0.6824(3) 0.9612(3) 0.0499(18) Uani 1 1 d . U . . .
O2 O 0.7981(3) 0.6843(2) 0.5828(3) 0.0418(16) Uani 1 1 d . U . . .
O3 O 1.0344(4) 0.6940(3) 0.5160(4) 0.0547(19) Uani 1 1 d . U . . .
O4 O 1.2184(3) 0.6893(2) 0.8967(3) 0.0425(16) Uani 1 1 d . U . . .
O5 O 0.8098(5) 0.6549(3) 0.3668(4) 0.067(2) Uani 1 1 d . U . . .
O6 O 0.7191(6) 0.5717(4) 0.3766(5) 0.084(3) Uani 1 1 d . U . . .
O7 O 0.6248(8) 0.4965(4) 0.4007(5) 0.104(4) Uani 1 1 d . U . . .
O8 O 0.5854(6) 0.4645(4) 0.5315(5) 0.086(3) Uani 1 1 d . U . . .
O9 O 1.0036(6) 0.4358(3) 0.8211(5) 0.074(2) Uani 1 1 d . U . . .
O10 O 1.0897(6) 0.4731(3) 0.9654(4) 0.077(2) Uani 1 1 d . U . . .
O11 O 1.2022(6) 0.5323(3) 1.0724(4) 0.085(3) Uani 1 1 d D U . . .
O12 O 1.2001(5) 0.6461(3) 1.1101(4) 0.065(2) Uani 1 1 d D U . . .
N5 N 1.0993(4) 0.6896(3) 0.9264(4) 0.0360(16) Uani 1 1 d . U . . .
N6 N 0.9157(4) 0.6930(3) 0.5510(4) 0.0371(17) Uani 1 1 d . U . . .
C49 C 1.0176(5) 0.6847(3) 0.9101(5) 0.038(2) Uani 1 1 d . U . . .
C50 C 0.9799(5) 0.6841(3) 0.8326(5) 0.0324(18) Uani 1 1 d . U . . .
C51 C 0.9010(5) 0.6820(3) 0.8119(5) 0.035(2) Uani 1 1 d . U . . .
H51 H 0.8705 0.6794 0.8488 0.042 Uiso 1 1 calc R . . . .
C52 C 0.8638(5) 0.6835(3) 0.7363(5) 0.0314(19) Uani 1 1 d . U . . .
H52 H 0.8086 0.6834 0.7230 0.038 Uiso 1 1 calc R . . . .
C53 C 0.9073(5) 0.6853(3) 0.6809(5) 0.0303(17) Uani 1 1 d . U . . .
C54 C 0.8689(5) 0.6876(3) 0.6027(5) 0.0311(18) Uani 1 1 d . U . . .
C55 C 0.9979(5) 0.6916(3) 0.5665(5) 0.0349(19) Uani 1 1 d . U . . .
C56 C 1.0365(5) 0.6890(3) 0.6458(5) 0.0304(17) Uani 1 1 d . U . . .
C57 C 1.1169(5) 0.6901(3) 0.6678(5) 0.038(2) Uani 1 1 d . U . . .
H57 H 1.1478 0.6918 0.6311 0.045 Uiso 1 1 calc R . . . .
C58 C 1.1526(5) 0.6887(3) 0.7411(5) 0.0327(19) Uani 1 1 d . U . . .
H58 H 1.2079 0.6888 0.7545 0.039 Uiso 1 1 calc R . . . .
C59 C 1.1093(5) 0.6872(3) 0.7965(5) 0.0268(17) Uani 1 1 d . U . . .
C60 C 1.1479(5) 0.6887(3) 0.8749(5) 0.0355(19) Uani 1 1 d . U . . .
C61 C 1.0272(5) 0.6861(3) 0.7765(5) 0.0296(17) Uani 1 1 d . U . . .
C62 C 0.9902(5) 0.6863(3) 0.7005(5) 0.0265(17) Uani 1 1 d . U . . .
C63 C 0.8759(6) 0.6982(4) 0.4711(5) 0.048(2) Uani 1 1 d . U . . .
H63A H 0.9081 0.7182 0.4447 0.057 Uiso 1 1 calc R . . . .
H63B H 0.8250 0.7144 0.4678 0.057 Uiso 1 1 calc R . . . .
C64 C 0.8633(7) 0.6485(5) 0.4345(6) 0.061(3) Uani 1 1 d . U . . .
H64A H 0.9131 0.6355 0.4256 0.074 Uiso 1 1 calc R . . . .
H64B H 0.8423 0.6258 0.4669 0.074 Uiso 1 1 calc R . . . .
C65 C 0.8033(8) 0.6159(5) 0.3172(7) 0.071(3) Uani 1 1 d . U . . .
H65A H 0.8530 0.6125 0.3002 0.085 Uiso 1 1 calc R . . . .
H65B H 0.7623 0.6234 0.2730 0.085 Uiso 1 1 calc R . . . .
C66 C 0.7839(9) 0.5680(6) 0.3486(8) 0.085(3) Uani 1 1 d . U . . .
H66A H 0.7760 0.5434 0.3088 0.102 Uiso 1 1 calc R . . . .
H66B H 0.8280 0.5576 0.3882 0.102 Uiso 1 1 calc R . . . .
C67 C 0.6430(9) 0.5671(6) 0.3270(7) 0.088(4) Uani 1 1 d . U . . .
H67A H 0.6449 0.5783 0.2763 0.105 Uiso 1 1 calc R . . . .
H67B H 0.6032 0.5860 0.3457 0.105 Uiso 1 1 calc R . . . .
C68 C 0.6244(10) 0.5120(6) 0.3273(7) 0.091(4) Uani 1 1 d . U . . .
H68A H 0.5727 0.5057 0.2953 0.110 Uiso 1 1 calc R . . . .
H68B H 0.6638 0.4938 0.3070 0.110 Uiso 1 1 calc R . . . .
C69 C 0.5888(9) 0.4534(5) 0.4015(7) 0.074(3) Uani 1 1 d . U . . .
H69A H 0.6077 0.4308 0.3676 0.089 Uiso 1 1 calc R . . . .
H69B H 0.5319 0.4574 0.3838 0.089 Uiso 1 1 calc R . . . .
C70 C 0.6059(12) 0.4325(6) 0.4821(8) 0.105(5) Uani 1 1 d . U . . .
H70A H 0.5764 0.4023 0.4830 0.126 Uiso 1 1 calc R . . . .
H70B H 0.6621 0.4250 0.4973 0.126 Uiso 1 1 calc R . . . .
C71 C 0.6055(8) 0.4401(4) 0.6051(6) 0.060(3) Uani 1 1 d . U . . .
H71A H 0.5791 0.4569 0.6405 0.072 Uiso 1 1 calc R . . . .
H71B H 0.5858 0.4067 0.5999 0.072 Uiso 1 1 calc R . . . .
C72 C 0.6783(11) 0.4394(6) 0.6315(8) 0.085(4) Uani 1 1 d . U . . .
C73 C 0.7492(10) 0.4380(4) 0.6560(6) 0.065(3) Uani 1 1 d . U . . .
C74 C 0.8309(10) 0.4371(5) 0.6870(7) 0.073(3) Uani 1 1 d . U . . .
C75 C 0.8993(11) 0.4370(5) 0.7128(7) 0.076(3) Uani 1 1 d . U . . .
C76 C 0.9853(9) 0.4351(5) 0.7415(7) 0.076(3) Uani 1 1 d . U . . .
H76A H 1.0065 0.4055 0.7234 0.091 Uiso 1 1 calc R . . . .
H76B H 1.0101 0.4630 0.7222 0.091 Uiso 1 1 calc R . . . .
C77 C 1.0848(8) 0.4321(4) 0.8496(6) 0.068(3) Uani 1 1 d . U . . .
H77A H 1.1112 0.4612 0.8359 0.082 Uiso 1 1 calc R . . . .
H77B H 1.1058 0.4039 0.8273 0.082 Uiso 1 1 calc R . . . .
C78 C 1.1015(9) 0.4270(4) 0.9327(6) 0.072(3) Uani 1 1 d . U . . .
H78A H 1.0662 0.4028 0.9474 0.086 Uiso 1 1 calc R . . . .
H78B H 1.1558 0.4162 0.9507 0.086 Uiso 1 1 calc R . . . .
C79 C 1.1044(9) 0.4689(5) 1.0430(6) 0.074(3) Uani 1 1 d . U . . .
H79A H 1.0845 0.4376 1.0567 0.089 Uiso 1 1 calc R . . . .
H79B H 1.0763 0.4946 1.0639 0.089 Uiso 1 1 calc R . . . .
C80 C 1.1843(11) 0.4723(7) 1.0737(9) 0.106(4) Uani 1 1 d . U . . .
H80A H 1.2153 0.4545 1.0433 0.127 Uiso 1 1 calc R . . . .
H80B H 1.1965 0.4596 1.1251 0.127 Uiso 1 1 calc R . . . .
C81 C 1.2401(14) 0.5630(8) 1.1315(13) 0.072(7) Uani 0.55(3) 1 d D U P A 1
H81A H 1.2882 0.5748 1.1174 0.086 Uiso 0.55(3) 1 calc R . P A 1
H81B H 1.2568 0.5422 1.1756 0.086 Uiso 0.55(3) 1 calc R . P A 1
C81A C 1.198(2) 0.5554(10) 1.1407(12) 0.068(8) Uani 0.45(3) 1 d D U P A 2
H81C H 1.2247 0.5354 1.1828 0.081 Uiso 0.45(3) 1 calc R . P A 2
H81D H 1.1426 0.5584 1.1445 0.081 Uiso 0.45(3) 1 calc R . P A 2
C82 C 1.202(2) 0.6050(6) 1.1563(12) 0.071(7) Uani 0.55(3) 1 d D U P A 1
H82A H 1.1476 0.5962 1.1585 0.086 Uiso 0.55(3) 1 calc R . P A 1
H82B H 1.2291 0.6135 1.2073 0.086 Uiso 0.55(3) 1 calc R . P A 1
C82A C 1.2337(16) 0.6032(7) 1.1458(16) 0.057(7) Uani 0.45(3) 1 d D U P A 2
H82C H 1.2472 0.6108 1.1995 0.068 Uiso 0.45(3) 1 calc R . P A 2
H82D H 1.2838 0.5990 1.1298 0.068 Uiso 0.45(3) 1 calc R . P A 2
C83 C 1.1576(6) 0.6412(4) 1.0379(5) 0.052(2) Uani 1 1 d . U . . .
H83A H 1.1089 0.6233 1.0379 0.062 Uiso 1 1 calc R . . . .
H83B H 1.1883 0.6233 1.0074 0.062 Uiso 1 1 calc R . . . .
C84 C 1.1387(6) 0.6923(4) 1.0059(5) 0.046(2) Uani 1 1 d . U . . .
H84A H 1.1045 0.7090 1.0344 0.056 Uiso 1 1 calc R . . . .
H84B H 1.1875 0.7110 1.0108 0.056 Uiso 1 1 calc R . . . .
N1 N 1.3178(4) 0.7999(3) 0.9047(4) 0.0317(16) Uani 1 1 d . U . . .
N2 N 0.6973(4) 0.7926(3) 0.5769(4) 0.0330(16) Uani 1 1 d . U . . .
N3 N 0.6991(4) 0.5668(2) 0.5862(4) 0.0300(15) Uani 1 1 d . U . . .
N4 N 1.3280(4) 0.5736(3) 0.8987(4) 0.0320(15) Uani 1 1 d . U . . .
C1 C 1.3995(5) 0.7906(3) 0.9478(5) 0.0314(18) Uani 1 1 d . U . . .
H1A H 1.4379 0.8054 0.9219 0.038 Uiso 1 1 calc R . . . .
H1B H 1.4066 0.8050 0.9980 0.038 Uiso 1 1 calc R . . . .
C2 C 1.2597(5) 0.8074(4) 0.9400(5) 0.039(2) Uani 1 1 d . U . . .
H2 H 1.2708 0.8094 0.9927 0.047 Uiso 1 1 calc R . . . .
C3 C 1.1842(5) 0.8122(4) 0.9021(5) 0.038(2) Uani 1 1 d . U . . .
H3 H 1.1444 0.8197 0.9282 0.046 Uiso 1 1 calc R . . . .
C4 C 1.1658(5) 0.8062(3) 0.8251(5) 0.0337(19) Uani 1 1 d . U . . .
C5 C 1.2282(5) 0.7979(3) 0.7903(5) 0.0322(19) Uani 1 1 d . U . . .
H5 H 1.2189 0.7949 0.7377 0.039 Uiso 1 1 calc R . . . .
C6 C 1.3022(5) 0.7941(3) 0.8308(5) 0.036(2) Uani 1 1 d . U . . .
H6 H 1.3435 0.7871 0.8062 0.043 Uiso 1 1 calc R . . . .
C7 C 1.0841(5) 0.8081(3) 0.7829(4) 0.0306(18) Uani 1 1 d . U . . .
C8 C 1.0222(5) 0.8049(3) 0.8181(5) 0.0295(18) Uani 1 1 d . U . . .
H8 H 1.0318 0.8041 0.8708 0.035 Uiso 1 1 calc R . . . .
C9 C 0.9457(5) 0.8029(3) 0.7779(5) 0.034(2) Uani 1 1 d . U . . .
H9 H 0.9041 0.7999 0.8035 0.041 Uiso 1 1 calc R . . . .
C10 C 0.9297(5) 0.8052(3) 0.7001(5) 0.0342(19) Uani 1 1 d . U . . .
C11 C 0.9924(5) 0.8094(3) 0.6653(5) 0.0321(19) Uani 1 1 d . U . . .
H11 H 0.9831 0.8114 0.6126 0.039 Uiso 1 1 calc R . . . .
C12 C 1.0672(5) 0.8108(3) 0.7054(5) 0.0338(19) Uani 1 1 d . U . . .
H12 H 1.1089 0.8137 0.6798 0.041 Uiso 1 1 calc R . . . .
C13 C 0.8491(5) 0.8015(3) 0.6574(5) 0.0344(18) Uani 1 1 d . U . . .
C14 C 0.7881(5) 0.7903(4) 0.6929(5) 0.040(2) Uani 1 1 d . U . . .
H14 H 0.7982 0.7867 0.7454 0.049 Uiso 1 1 calc R . . . .
C15 C 0.7118(6) 0.7843(4) 0.6513(5) 0.046(2) Uani 1 1 d . U . . .
H15 H 0.6710 0.7746 0.6749 0.055 Uiso 1 1 calc R . . . .
C16 C 0.7536(5) 0.8038(3) 0.5429(5) 0.038(2) Uani 1 1 d . U . . .
H16 H 0.7421 0.8084 0.4906 0.045 Uiso 1 1 calc R . . . .
C17 C 0.8291(6) 0.8089(3) 0.5816(5) 0.042(2) Uani 1 1 d . U . . .
H17 H 0.8684 0.8177 0.5556 0.050 Uiso 1 1 calc R . . . .
C18 C 0.6147(5) 0.7830(3) 0.5334(5) 0.038(2) Uani 1 1 d . U . . .
H18A H 0.5762 0.7974 0.5594 0.045 Uiso 1 1 calc R . . . .
H18B H 0.6074 0.7973 0.4831 0.045 Uiso 1 1 calc R . . . .
C19 C 0.6040(5) 0.7286(3) 0.5280(5) 0.0343(18) Uani 1 1 d . U . . .
C20 C 0.5688(5) 0.7047(4) 0.5808(5) 0.040(2) Uani 1 1 d . U . . .
H20 H 0.5447 0.7225 0.6138 0.049 Uiso 1 1 calc R . . . .
C21 C 0.5702(5) 0.6554(4) 0.5833(5) 0.039(2) Uani 1 1 d . U . . .
H21 H 0.5474 0.6391 0.6189 0.047 Uiso 1 1 calc R . . . .
C22 C 0.6052(5) 0.6287(3) 0.5334(5) 0.0378(19) Uani 1 1 d . U . . .
C23 C 0.6325(6) 0.6528(3) 0.4795(5) 0.039(2) Uani 1 1 d . U . . .
H23 H 0.6519 0.6350 0.4431 0.046 Uiso 1 1 calc R . . . .
C24 C 0.6326(5) 0.7024(3) 0.4764(5) 0.039(2) Uani 1 1 d . U . . .
H24 H 0.6524 0.7183 0.4386 0.047 Uiso 1 1 calc R . . . .
C25 C 0.6165(6) 0.5757(3) 0.5443(5) 0.041(2) Uani 1 1 d . U . . .
H25A H 0.6075 0.5592 0.4956 0.049 Uiso 1 1 calc R . . . .
H25B H 0.5790 0.5629 0.5730 0.049 Uiso 1 1 calc R . . . .
C26 C 0.7175(5) 0.5787(4) 0.6579(5) 0.039(2) Uani 1 1 d . U . . .
H26 H 0.6779 0.5894 0.6825 0.047 Uiso 1 1 calc R . . . .
C27 C 0.7935(5) 0.5755(3) 0.6968(5) 0.0327(19) Uani 1 1 d . U . . .
H27 H 0.8054 0.5836 0.7481 0.039 Uiso 1 1 calc R . . . .
C28 C 0.8529(5) 0.5607(3) 0.6623(4) 0.0304(17) Uani 1 1 d . U . . .
C29 C 0.8310(5) 0.5479(3) 0.5889(4) 0.0340(19) Uani 1 1 d . U . . .
H29 H 0.8691 0.5362 0.5633 0.041 Uiso 1 1 calc R . . . .
C30 C 0.7534(5) 0.5517(3) 0.5513(5) 0.037(2) Uani 1 1 d . U . . .
H30 H 0.7396 0.5433 0.5002 0.045 Uiso 1 1 calc R . . . .
C31 C 0.9351(5) 0.5612(3) 0.7023(4) 0.0289(18) Uani 1 1 d . U . . .
C32 C 0.9556(5) 0.5602(4) 0.7802(4) 0.037(2) Uani 1 1 d . U . . .
H32 H 0.9155 0.5594 0.8080 0.045 Uiso 1 1 calc R . . . .
C33 C 1.0320(5) 0.5605(3) 0.8176(4) 0.0334(19) Uani 1 1 d . U . . .
H33 H 1.0435 0.5600 0.8704 0.040 Uiso 1 1 calc R . . . .
C34 C 1.0923(5) 0.5616(3) 0.7800(4) 0.0293(18) Uani 1 1 d . U . . .
C35 C 1.0728(5) 0.5619(4) 0.7028(5) 0.038(2) Uani 1 1 d . U . . .
H35 H 1.1132 0.5635 0.6756 0.045 Uiso 1 1 calc R . . . .
C36 C 0.9969(5) 0.5602(4) 0.6648(5) 0.038(2) Uani 1 1 d . U . . .
H36 H 0.9861 0.5582 0.6121 0.045 Uiso 1 1 calc R . . . .
C37 C 1.1752(5) 0.5641(3) 0.8220(4) 0.0274(17) Uani 1 1 d . U . . .
C38 C 1.1963(5) 0.5499(3) 0.8944(4) 0.0321(18) Uani 1 1 d . U . . .
H38 H 1.1587 0.5360 0.9185 0.038 Uiso 1 1 calc R . . . .
C39 C 1.2730(5) 0.5558(3) 0.9332(5) 0.0330(19) Uani 1 1 d . U . . .
H39 H 1.2867 0.5471 0.9842 0.040 Uiso 1 1 calc R . . . .
C40 C 1.3079(5) 0.5867(3) 0.8271(4) 0.0335(19) Uani 1 1 d . U . . .
H40 H 1.3467 0.5995 0.8034 0.040 Uiso 1 1 calc R . . . .
C41 C 1.2339(5) 0.5820(3) 0.7876(4) 0.0301(18) Uani 1 1 d . U . . .
H41 H 1.2218 0.5909 0.7366 0.036 Uiso 1 1 calc R . . . .
C42 C 1.4079(5) 0.5835(3) 0.9420(5) 0.0370(19) Uani 1 1 d . U . . .
H42A H 1.4472 0.5708 0.9153 0.044 Uiso 1 1 calc R . . . .
H42B H 1.4157 0.5679 0.9913 0.044 Uiso 1 1 calc R . . . .
C43 C 1.4167(5) 0.6380(4) 0.9511(5) 0.0353(18) Uani 1 1 d . U . . .
C44 C 1.3847(6) 0.6603(4) 1.0032(5) 0.041(2) Uani 1 1 d . U . . .
H44 H 1.3644 0.6420 1.0385 0.049 Uiso 1 1 calc R . . . .
C45 C 1.3818(5) 0.7112(4) 1.0046(5) 0.0363(19) Uani 1 1 d . U . . .
H45 H 1.3591 0.7270 1.0407 0.044 Uiso 1 1 calc R . . . .
C46 C 1.4118(5) 0.7381(3) 0.9538(4) 0.0306(17) Uani 1 1 d . U . . .
C47 C 1.4501(5) 0.7135(3) 0.9038(4) 0.0322(18) Uani 1 1 d . U . . .
H47 H 1.4745 0.7313 0.8708 0.039 Uiso 1 1 calc R . . . .
C48 C 1.4519(5) 0.6637(4) 0.9030(4) 0.0338(18) Uani 1 1 d . U . . .
H48 H 1.4773 0.6473 0.8694 0.041 Uiso 1 1 calc R . . . .
P1 P 0.62956(19) 0.56666(10) 0.09307(15) 0.0563(8) Uani 1 1 d . U . . .
F1 F 0.5868(7) 0.6021(3) 0.0321(5) 0.077(3) Uani 0.713(11) 1 d . U P B 1
F1A F 0.535(2) 0.5753(12) 0.081(2) 0.101(6) Uani 0.287(11) 1 d . U P B 2
F2 F 0.6633(10) 0.5285(4) 0.1573(5) 0.082(3) Uani 0.713(11) 1 d . U P B 1
F2A F 0.7166(19) 0.5432(11) 0.1362(17) 0.090(6) Uani 0.287(11) 1 d . U P B 2
F3 F 0.5959(6) 0.5259(3) 0.0360(5) 0.111(3) Uani 1 1 d . U . . .
F4 F 0.5548(10) 0.5694(6) 0.1320(10) 0.117(4) Uani 0.713(11) 1 d . U P B 1
F4A F 0.606(2) 0.5275(10) 0.1440(14) 0.079(5) Uani 0.287(11) 1 d . U P B 2
F5 F 0.6586(6) 0.6086(3) 0.1482(4) 0.095(2) Uani 1 1 d . U . . .
F6 F 0.7029(7) 0.5623(6) 0.0623(7) 0.104(4) Uani 0.713(11) 1 d . U P B 1
F6A F 0.682(2) 0.6010(11) 0.0408(15) 0.097(7) Uani 0.287(11) 1 d . U P B 2
P2 P 0.64020(14) 0.31733(11) 0.32665(13) 0.0450(7) Uani 1 1 d . U . . .
F7 F 0.5785(3) 0.3549(3) 0.2811(3) 0.0594(16) Uani 1 1 d . U . . .
F8 F 0.7033(3) 0.2830(3) 0.3752(3) 0.0678(18) Uani 1 1 d . U . . .
F9 F 0.6609(3) 0.2975(3) 0.2529(3) 0.0652(17) Uani 1 1 d . U . . .
F10 F 0.5756(4) 0.2789(3) 0.3241(5) 0.090(2) Uani 1 1 d . U . . .
F11 F 0.6216(3) 0.3385(3) 0.4024(3) 0.0696(19) Uani 1 1 d . U . . .
F12 F 0.7063(3) 0.3571(3) 0.3308(3) 0.0587(15) Uani 1 1 d . U . . .
P3 P 0.66146(14) 0.67455(12) 0.81764(13) 0.0493(8) Uani 1 1 d . U . . .
F13 F 0.7269(4) 0.6348(3) 0.8147(3) 0.0694(18) Uani 1 1 d . U . . .
F14 F 0.5967(4) 0.7133(3) 0.8209(4) 0.084(2) Uani 1 1 d . U . . .
F15 F 0.6769(4) 0.6982(3) 0.7429(3) 0.0737(19) Uani 1 1 d . U . . .
F16 F 0.7267(4) 0.7091(3) 0.8647(3) 0.0687(18) Uani 1 1 d . U . . .
F17 F 0.6461(3) 0.6508(3) 0.8922(3) 0.0600(16) Uani 1 1 d . U . . .
F18 F 0.5971(4) 0.6395(3) 0.7705(3) 0.077(2) Uani 1 1 d . U . . .
N7 N 0.5907(9) 0.5227(6) 0.7287(8) 0.110(4) Uani 1 1 d . U . . .
C85 C 0.5934(10) 0.5239(8) 0.7959(10) 0.110(6) Uani 1 1 d . U . . .
C86 C 0.6070(17) 0.5242(17) 0.8744(13) 0.25(2) Uani 1 1 d . U . . .
H86A H 0.5760 0.5496 0.8910 0.374 Uiso 1 1 calc GR . . . .
H86B H 0.6624 0.5300 0.8946 0.374 Uiso 1 1 calc GR . . . .
H86C H 0.5922 0.4930 0.8921 0.374 Uiso 1 1 calc GR . . . .

loop_
_atom_site_aniso_label
_atom_site_aniso_U_11
_atom_site_aniso_U_22
_atom_site_aniso_U_33
_atom_site_aniso_U_23
_atom_site_aniso_U_13
_atom_site_aniso_U_12
O1 0.032(3) 0.069(5) 0.048(3) 0.002(3) 0.007(3) 0.009(3)
O2 0.026(3) 0.047(4) 0.049(3) -0.001(3) 0.000(3) -0.001(3)
O3 0.039(4) 0.077(6) 0.050(3) -0.006(3) 0.013(3) -0.010(4)
O4 0.023(3) 0.047(4) 0.054(4) -0.007(3) 0.000(2) 0.002(3)
O5 0.068(5) 0.071(5) 0.055(4) -0.020(3) -0.003(3) -0.014(4)
O6 0.094(5) 0.086(6) 0.072(5) -0.001(4) 0.017(4) -0.033(5)
O7 0.181(11) 0.068(5) 0.072(4) -0.025(4) 0.049(5) -0.072(6)
O8 0.097(7) 0.070(6) 0.089(5) 0.022(4) 0.014(4) 0.007(5)
O9 0.097(5) 0.049(5) 0.081(4) -0.010(4) 0.029(4) -0.007(4)
O10 0.126(7) 0.045(4) 0.064(4) -0.002(3) 0.031(4) -0.009(4)
O11 0.128(7) 0.083(5) 0.049(4) -0.006(3) 0.030(4) -0.023(5)
O12 0.070(5) 0.062(4) 0.054(3) -0.010(3) -0.007(3) 0.017(4)
N5 0.028(3) 0.032(4) 0.046(3) -0.008(3) 0.003(2) 0.009(3)
N6 0.027(3) 0.038(4) 0.045(3) -0.003(3) 0.003(2) -0.004(3)
C49 0.031(4) 0.035(5) 0.048(4) -0.004(3) 0.008(3) 0.005(3)
C50 0.026(3) 0.021(5) 0.051(4) -0.003(3) 0.010(3) 0.007(3)
C51 0.024(4) 0.034(5) 0.048(4) 0.000(3) 0.012(3) 0.004(3)
C52 0.020(4) 0.024(5) 0.051(4) 0.002(3) 0.008(3) -0.001(3)
C53 0.022(3) 0.016(4) 0.053(4) 0.001(3) 0.007(3) -0.002(3)
C54 0.022(3) 0.019(4) 0.051(4) -0.001(3) 0.005(3) 0.004(3)
C55 0.024(3) 0.035(5) 0.045(4) -0.005(3) 0.007(3) -0.003(3)
C56 0.025(3) 0.016(4) 0.051(3) -0.006(3) 0.010(3) 0.000(3)
C57 0.026(4) 0.040(6) 0.047(4) -0.008(4) 0.009(3) -0.002(4)
C58 0.015(4) 0.030(5) 0.052(4) -0.008(3) 0.005(3) 0.000(3)
C59 0.018(3) 0.011(4) 0.050(3) -0.010(3) 0.003(3) 0.001(3)
C60 0.026(3) 0.029(5) 0.050(4) -0.008(3) 0.004(3) 0.003(3)
C61 0.021(3) 0.016(4) 0.051(3) -0.004(3) 0.008(3) 0.001(3)
C62 0.021(3) 0.011(4) 0.048(3) -0.005(3) 0.008(3) -0.002(3)
C63 0.037(5) 0.050(6) 0.052(4) -0.007(4) 0.000(4) -0.001(4)
C64 0.058(6) 0.061(6) 0.062(5) -0.014(4) 0.003(4) -0.008(5)
C65 0.069(7) 0.075(6) 0.074(6) -0.021(5) 0.026(5) -0.025(5)
C66 0.093(7) 0.080(7) 0.083(8) -0.016(6) 0.021(6) -0.033(6)
C67 0.092(7) 0.092(8) 0.080(7) -0.007(6) 0.017(5) -0.034(6)
C68 0.118(11) 0.095(8) 0.067(6) -0.012(5) 0.033(6) -0.047(7)
C69 0.084(9) 0.050(6) 0.086(6) -0.002(5) 0.014(6) -0.026(6)
C70 0.144(13) 0.078(8) 0.101(6) 0.016(5) 0.043(7) -0.011(8)
C71 0.091(6) 0.022(5) 0.067(5) 0.016(4) 0.014(5) -0.002(5)
C72 0.101(6) 0.069(10) 0.091(8) 0.022(7) 0.029(5) -0.001(6)
C73 0.111(6) 0.042(7) 0.049(6) 0.004(5) 0.036(5) -0.006(6)
C74 0.113(6) 0.053(8) 0.061(6) 0.009(6) 0.037(5) -0.007(6)
C75 0.112(6) 0.039(7) 0.080(7) 0.002(6) 0.032(5) -0.007(6)
C76 0.117(7) 0.031(7) 0.085(6) -0.006(5) 0.030(5) -0.006(6)
C77 0.097(6) 0.036(6) 0.079(5) -0.012(4) 0.033(5) -0.010(5)
C78 0.103(9) 0.037(5) 0.080(5) -0.008(4) 0.029(5) -0.012(5)
C79 0.113(8) 0.056(7) 0.058(5) -0.005(4) 0.032(5) -0.018(6)
C80 0.128(9) 0.101(8) 0.091(8) -0.010(6) 0.032(6) -0.010(6)
C81 0.093(14) 0.064(8) 0.051(10) 0.004(7) -0.003(9) 0.025(8)
C81A 0.09(2) 0.078(8) 0.041(8) -0.002(6) 0.020(10) -0.007(9)
C82 0.083(18) 0.064(7) 0.062(8) -0.003(5) 0.002(8) 0.012(8)
C82A 0.057(14) 0.065(7) 0.044(10) -0.002(6) 0.001(9) 0.006(7)
C83 0.052(6) 0.054(6) 0.046(4) -0.009(4) 0.004(4) 0.007(5)
C84 0.033(5) 0.058(6) 0.046(4) -0.014(3) 0.003(3) 0.000(4)
N1 0.024(3) 0.031(4) 0.036(3) 0.000(3) -0.003(2) -0.004(3)
N2 0.026(3) 0.020(4) 0.045(3) -0.009(3) -0.011(3) 0.006(3)
N3 0.035(3) 0.014(3) 0.040(3) 0.003(3) 0.008(3) -0.007(3)
N4 0.036(3) 0.021(4) 0.039(3) 0.003(3) 0.009(3) 0.006(3)
C1 0.018(4) 0.035(4) 0.035(4) -0.008(3) -0.008(3) -0.005(3)
C2 0.026(4) 0.047(6) 0.039(4) -0.003(4) -0.005(3) -0.005(3)
C3 0.023(4) 0.045(6) 0.040(4) -0.004(3) -0.006(3) -0.003(4)
C4 0.025(3) 0.032(5) 0.039(4) 0.004(3) -0.007(3) -0.005(3)
C5 0.030(4) 0.028(5) 0.034(4) 0.006(3) -0.005(3) -0.006(3)
C6 0.025(4) 0.040(5) 0.038(4) -0.004(3) -0.003(3) -0.004(4)
C7 0.022(3) 0.027(5) 0.038(3) 0.005(3) -0.005(3) 0.001(3)
C8 0.025(3) 0.023(5) 0.035(4) -0.004(3) -0.006(3) 0.004(3)
C9 0.024(4) 0.034(5) 0.038(4) 0.000(3) -0.007(3) 0.003(3)
C10 0.032(4) 0.019(5) 0.043(4) 0.000(3) -0.010(3) 0.001(3)
C11 0.033(4) 0.020(5) 0.035(4) 0.010(3) -0.011(3) -0.005(3)
C12 0.033(4) 0.025(5) 0.037(4) 0.005(3) -0.008(3) -0.006(4)
C13 0.031(4) 0.022(4) 0.042(4) -0.002(3) -0.011(3) 0.003(3)
C14 0.029(4) 0.049(6) 0.036(4) -0.008(4) -0.011(3) 0.004(4)
C15 0.030(4) 0.054(6) 0.045(4) -0.009(4) -0.011(3) 0.005(4)
C16 0.033(4) 0.027(5) 0.043(4) -0.001(3) -0.014(3) 0.001(3)
C17 0.034(4) 0.034(5) 0.048(4) 0.005(4) -0.014(3) 0.001(4)
C18 0.024(4) 0.035(4) 0.044(4) -0.006(3) -0.015(3) 0.005(3)
C19 0.012(4) 0.036(4) 0.046(4) -0.004(3) -0.014(3) 0.004(3)
C20 0.021(4) 0.047(4) 0.047(4) -0.006(3) -0.008(4) 0.004(4)
C21 0.030(5) 0.045(4) 0.036(4) 0.000(3) -0.006(4) 0.000(4)
C22 0.033(5) 0.034(4) 0.041(4) -0.006(3) -0.006(3) -0.005(3)
C23 0.045(5) 0.034(4) 0.035(4) -0.003(3) 0.005(4) 0.010(4)
C24 0.033(5) 0.035(4) 0.040(4) -0.001(3) -0.009(3) 0.007(3)
C25 0.043(4) 0.034(4) 0.046(4) -0.001(3) 0.008(3) -0.002(3)
C26 0.037(4) 0.043(6) 0.038(4) 0.000(3) 0.010(3) -0.003(4)
C27 0.035(4) 0.030(5) 0.034(4) 0.004(3) 0.010(3) -0.002(3)
C28 0.039(4) 0.019(4) 0.035(3) 0.007(3) 0.011(3) 0.004(3)
C29 0.041(4) 0.030(5) 0.034(3) 0.004(3) 0.015(3) 0.002(4)
C30 0.043(4) 0.032(5) 0.038(4) 0.006(3) 0.009(3) 0.003(4)
C31 0.036(3) 0.025(5) 0.028(3) 0.006(3) 0.014(3) 0.004(3)
C32 0.033(4) 0.048(6) 0.034(4) 0.004(3) 0.014(3) 0.005(4)
C33 0.038(4) 0.034(5) 0.030(4) 0.009(3) 0.012(3) 0.007(3)
C34 0.035(3) 0.024(5) 0.032(3) -0.001(3) 0.012(3) 0.003(3)
C35 0.038(4) 0.043(6) 0.036(3) -0.002(3) 0.016(3) -0.008(4)
C36 0.041(4) 0.045(6) 0.029(4) -0.005(4) 0.012(3) -0.008(4)
C37 0.036(3) 0.017(4) 0.030(3) -0.004(3) 0.010(3) 0.005(3)
C38 0.038(4) 0.026(5) 0.035(3) 0.000(3) 0.014(3) 0.005(3)
C39 0.036(4) 0.029(5) 0.034(4) 0.001(3) 0.009(3) 0.007(3)
C40 0.035(4) 0.030(5) 0.037(3) 0.004(3) 0.011(3) 0.004(4)
C41 0.037(4) 0.026(5) 0.029(4) 0.003(3) 0.011(3) 0.002(3)
C42 0.030(4) 0.036(4) 0.043(4) 0.006(3) 0.002(3) 0.007(3)
C43 0.021(4) 0.041(4) 0.041(4) 0.001(3) -0.003(3) 0.002(3)
C44 0.038(5) 0.048(4) 0.036(4) 0.002(3) 0.005(4) -0.004(4)
C45 0.021(4) 0.049(4) 0.036(4) -0.006(3) -0.001(3) -0.008(4)
C46 0.015(4) 0.042(4) 0.031(4) -0.002(3) -0.006(3) -0.003(3)
C47 0.017(4) 0.043(4) 0.033(4) 0.000(3) -0.003(3) -0.001(3)
C48 0.019(4) 0.046(4) 0.033(4) 0.000(3) -0.003(3) 0.000(3)
P1 0.0737(19) 0.0353(15) 0.0582(15) -0.0043(12) 0.0093(14) 0.0079(14)
F1 0.104(7) 0.044(5) 0.071(5) -0.004(4) -0.009(4) 0.020(4)
F1A 0.102(7) 0.088(12) 0.101(13) -0.003(10) -0.006(7) 0.014(6)
F2 0.123(9) 0.057(5) 0.066(5) 0.001(4) 0.020(5) 0.013(6)
F2A 0.096(8) 0.068(11) 0.097(12) -0.014(8) 0.000(7) 0.005(7)
F3 0.154(7) 0.060(4) 0.098(4) -0.013(3) -0.020(4) 0.000(4)
F4 0.121(7) 0.111(9) 0.127(8) 0.001(7) 0.042(6) 0.003(6)
F4A 0.089(11) 0.059(9) 0.081(9) -0.002(6) 0.001(7) 0.001(7)
F5 0.136(6) 0.065(4) 0.080(4) -0.014(3) 0.008(4) -0.002(4)
F6 0.099(6) 0.116(9) 0.102(7) 0.011(6) 0.036(5) 0.028(5)
F6A 0.142(14) 0.057(11) 0.096(10) -0.012(8) 0.034(9) -0.008(10)
P2 0.0233(13) 0.0716(19) 0.0392(13) 0.0123(12) 0.0040(10) 0.0003(12)
F7 0.042(3) 0.088(4) 0.042(3) 0.006(3) -0.005(2) 0.016(3)
F8 0.038(3) 0.093(5) 0.071(3) 0.026(3) 0.008(3) 0.005(3)
F9 0.042(3) 0.093(5) 0.055(3) -0.009(3) -0.002(2) 0.008(3)
F10 0.040(3) 0.098(5) 0.130(5) 0.014(4) 0.011(3) -0.018(3)
F11 0.048(3) 0.121(5) 0.040(3) 0.016(3) 0.011(2) 0.023(3)
F12 0.043(3) 0.078(4) 0.056(3) -0.005(3) 0.011(2) -0.008(3)
P3 0.0266(13) 0.083(2) 0.0410(13) -0.0108(12) 0.0130(11) -0.0029(13)
F13 0.050(3) 0.094(5) 0.068(3) -0.008(3) 0.021(3) 0.012(3)
F14 0.047(4) 0.111(5) 0.098(4) 0.006(4) 0.023(3) 0.009(3)
F15 0.050(4) 0.117(6) 0.055(3) 0.018(3) 0.014(3) -0.002(4)
F16 0.047(3) 0.099(5) 0.061(3) -0.005(3) 0.015(3) -0.014(3)
F17 0.048(3) 0.093(5) 0.042(3) -0.019(3) 0.016(2) -0.022(3)
F18 0.050(3) 0.127(6) 0.051(3) -0.011(3) -0.001(3) -0.024(4)
N7 0.117(10) 0.112(12) 0.117(7) -0.031(8) 0.062(7) -0.027(9)
C85 0.086(10) 0.141(17) 0.118(8) -0.015(9) 0.056(8) 0.009(11)
C86 0.15(2) 0.50(7) 0.116(10) -0.018(12) 0.062(10) -0.06(3)

loop_
_atom_type_symbol
_atom_type_description
_atom_type_scat_dispersion_real
_atom_type_scat_dispersion_imag
_atom_type_scat_source
C C 0.0181 0.0091 'International Tables Vol C Tables 4.2.6.8 and 6.1.1.4'
H H 0.0000 0.0000 'International Tables Vol C Tables 4.2.6.8 and 6.1.1.4'
F F 0.0727 0.0534 'International Tables Vol C Tables 4.2.6.8 and 6.1.1.4'
N N 0.0311 0.0180 'International Tables Vol C Tables 4.2.6.8 and 6.1.1.4'
O O 0.0492 0.0322 'International Tables Vol C Tables 4.2.6.8 and 6.1.1.4'
P P 0.2955 0.4335 'International Tables Vol C Tables 4.2.6.8 and 6.1.1.4'

loop_
_geom_angle_atom_site_label_1
_geom_angle_atom_site_label_2
_geom_angle_atom_site_label_3
_geom_angle
C65 O5 C64 115.3(10)
C66 O6 C67 119.4(10)
C69 O7 C68 111.6(10)
C70 O8 C71 105.1(11)
C77 O9 C76 112.0(10)
C79 O10 C78 109.6(9)
C81 O11 C80 129.2(14)
C81A O11 C80 112.7(13)
C83 O12 C82 115.7(14)
C83 O12 C82A 116.5(14)
C49 N5 C84 117.5(7)
C60 N5 C49 126.1(7)
C60 N5 C84 116.3(7)
C54 N6 C55 125.7(7)
C54 N6 C63 117.4(7)
C55 N6 C63 116.9(7)
O1 C49 N5 120.1(8)
O1 C49 C50 123.0(8)
N5 C49 C50 116.8(8)
C49 C50 C61 119.3(8)
C51 C50 C49 120.7(8)
C51 C50 C61 120.0(8)
C50 C51 H51 119.6
C50 C51 C52 120.9(8)
C52 C51 H51 119.6
C51 C52 H52 119.7
C53 C52 C51 120.7(8)
C53 C52 H52 119.7
C52 C53 C54 120.8(8)
C52 C53 C62 120.0(8)
C62 C53 C54 119.2(8)
O2 C54 N6 120.8(8)
O2 C54 C53 121.6(8)
N6 C54 C53 117.6(7)
O3 C55 N6 120.9(8)
O3 C55 C56 122.8(8)
N6 C55 C56 116.3(7)
C57 C56 C55 121.3(8)
C57 C56 C62 119.4(8)
C62 C56 C55 119.3(8)
C56 C57 H57 119.3
C58 C57 C56 121.4(8)
C58 C57 H57 119.3
C57 C58 H58 119.5
C57 C58 C59 121.0(8)
C59 C58 H58 119.5
C58 C59 C60 120.6(8)
C58 C59 C61 119.4(8)
C61 C59 C60 119.9(8)
O4 C60 N5 119.6(8)
O4 C60 C59 124.0(8)
N5 C60 C59 116.4(8)
C59 C61 C50 121.1(8)
C59 C61 C62 119.6(8)
C62 C61 C50 119.3(8)
C56 C62 C53 121.6(8)
C61 C62 C53 119.1(8)
C61 C62 C56 119.2(8)
N6 C63 H63A 109.7
N6 C63 H63B 109.7
N6 C63 C64 109.8(9)
H63A C63 H63B 108.2
C64 C63 H63A 109.7
C64 C63 H63B 109.7
O5 C64 C63 106.4(10)
O5 C64 H64A 110.4
O5 C64 H64B 110.4
C63 C64 H64A 110.4
C63 C64 H64B 110.4
H64A C64 H64B 108.6
O5 C65 H65A 108.5
O5 C65 H65B 108.5
O5 C65 C66 115.1(10)
H65A C65 H65B 107.5
C66 C65 H65A 108.5
C66 C65 H65B 108.5
O6 C66 C65 110.5(13)
O6 C66 H66A 109.6
O6 C66 H66B 109.6
C65 C66 H66A 109.6
C65 C66 H66B 109.6
H66A C66 H66B 108.1
O6 C67 H67A 110.9
O6 C67 H67B 110.9
O6 C67 C68 104.3(12)
H67A C67 H67B 108.9
C68 C67 H67A 110.9
C68 C67 H67B 110.9
O7 C68 C67 109.8(10)
O7 C68 H68A 109.7
O7 C68 H68B 109.7
C67 C68 H68A 109.7
C67 C68 H68B 109.7
H68A C68 H68B 108.2
O7 C69 H69A 109.7
O7 C69 H69B 109.7
O7 C69 C70 109.9(11)
H69A C69 H69B 108.2
C70 C69 H69A 109.7
C70 C69 H69B 109.7
O8 C70 C69 111.2(14)
O8 C70 H70A 109.4
O8 C70 H70B 109.4
C69 C70 H70A 109.4
C69 C70 H70B 109.4
H70A C70 H70B 108.0
O8 C71 H71A 109.1
O8 C71 H71B 109.1
H71A C71 H71B 107.8
C72 C71 O8 112.6(12)
C72 C71 H71A 109.1
C72 C71 H71B 109.1
C73 C72 C71 178.7(18)
C72 C73 C74 177.8(13)
C75 C74 C73 179.1(14)
C74 C75 C76 176.8(14)
O9 C76 C75 111.0(11)
O9 C76 H76A 109.4
O9 C76 H76B 109.4
C75 C76 H76A 109.4
C75 C76 H76B 109.4
H76A C76 H76B 108.0
O9 C77 H77A 109.5
O9 C77 H77B 109.5
O9 C77 C78 110.7(10)
H77A C77 H77B 108.1
C78 C77 H77A 109.5
C78 C77 H77B 109.5
O10 C78 C77 108.8(10)
O10 C78 H78A 109.9
O10 C78 H78B 109.9
C77 C78 H78A 109.9
C77 C78 H78B 109.9
H78A C78 H78B 108.3
O10 C79 H79A 109.4
O10 C79 H79B 109.4
O10 C79 C80 111.2(12)
H79A C79 H79B 108.0
C80 C79 H79A 109.4
C80 C79 H79B 109.4
O11 C80 H80A 111.1
O11 C80 H80B 111.1
C79 C80 O11 103.5(13)
C79 C80 H80A 111.1
C79 C80 H80B 111.1
H80A C80 H80B 109.0
O11 C81 H81A 106.7
O11 C81 H81B 106.7
O11 C81 C82 123(2)
H81A C81 H81B 106.6
C82 C81 H81A 106.7
C82 C81 H81B 106.7
O11 C81A H81C 109.3
O11 C81A H81D 109.3
O11 C81A C82A 111(2)
H81C C81A H81D 108.0
C82A C81A H81C 109.3
C82A C81A H81D 109.3
O12 C82 C81 114(2)
O12 C82 H82A 108.7
O12 C82 H82B 108.7
C81 C82 H82A 108.7
C81 C82 H82B 108.7
H82A C82 H82B 107.6
O12 C82A C81A 127(2)
O12 C82A H82C 105.6
O12 C82A H82D 105.6
C81A C82A H82C 105.6
C81A C82A H82D 105.6
H82C C82A H82D 106.1
O12 C83 H83A 110.2
O12 C83 H83B 110.2
O12 C83 C84 107.7(8)
H83A C83 H83B 108.5
C84 C83 H83A 110.2
C84 C83 H83B 110.2
N5 C84 C83 110.4(8)
N5 C84 H84A 109.6
N5 C84 H84B 109.6
C83 C84 H84A 109.6
C83 C84 H84B 109.6
H84A C84 H84B 108.1
C2 N1 C1 120.7(7)
C2 N1 C6 119.7(7)
C6 N1 C1 119.0(7)
C15 N2 C18 117.2(8)
C16 N2 C15 121.2(7)
C16 N2 C18 121.2(7)
C26 N3 C25 118.2(7)
C30 N3 C25 121.0(7)
C30 N3 C26 120.5(8)
C39 N4 C42 120.2(7)
C40 N4 C39 119.4(8)
C40 N4 C42 120.1(7)
N1 C1 H1A 110.0
N1 C1 H1B 110.0
H1A C1 H1B 108.4
C46 C1 N1 108.4(6)
C46 C1 H1A 110.0
C46 C1 H1B 110.0
N1 C2 H2 119.2
N1 C2 C3 121.6(8)
C3 C2 H2 119.2
C2 C3 H3 119.9
C2 C3 C4 120.2(8)
C4 C3 H3 119.9
C3 C4 C5 116.4(8)
C3 C4 C7 121.6(8)
C5 C4 C7 121.9(7)
C4 C5 H5 119.6
C6 C5 C4 120.7(8)
C6 C5 H5 119.6
N1 C6 C5 121.2(8)
N1 C6 H6 119.4
C5 C6 H6 119.4
C8 C7 C4 121.4(7)
C8 C7 C12 117.5(8)
C12 C7 C4 121.0(8)
C7 C8 H8 119.3
C7 C8 C9 121.3(8)
C9 C8 H8 119.3
C8 C9 H9 119.7
C8 C9 C10 120.5(8)
C10 C9 H9 119.7
C9 C10 C13 120.7(8)
C11 C10 C9 117.7(8)
C11 C10 C13 121.6(8)
C10 C11 H11 119.4
C12 C11 C10 121.2(8)
C12 C11 H11 119.4
C7 C12 H12 119.1
C11 C12 C7 121.8(8)
C11 C12 H12 119.1
C14 C13 C10 120.5(8)
C17 C13 C10 123.1(9)
C17 C13 C14 116.4(8)
C13 C14 H14 119.8
C13 C14 C15 120.3(8)
C15 C14 H14 119.8
N2 C15 C14 119.1(9)
N2 C15 H15 120.4
C14 C15 H15 120.4
N2 C16 H16 119.4
N2 C16 C17 121.1(8)
C17 C16 H16 119.4
C13 C17 H17 119.2
C16 C17 C13 121.7(9)
C16 C17 H17 119.2
N2 C18 H18A 110.2
N2 C18 H18B 110.2
H18A C18 H18B 108.5
C19 C18 N2 107.3(7)
C19 C18 H18A 110.2
C19 C18 H18B 110.2
C20 C19 C18 119.0(8)
C24 C19 C18 121.1(9)
C24 C19 C20 119.7(9)
C19 C20 H20 120.5
C21 C20 C19 119.1(9)
C21 C20 H20 120.5
C20 C21 H21 119.7
C20 C21 C22 120.6(9)
C22 C21 H21 119.7
C21 C22 C25 119.6(8)
C23 C22 C21 118.4(9)
C23 C22 C25 121.8(8)
C22 C23 H23 119.1
C22 C23 C24 121.7(9)
C24 C23 H23 119.1
C19 C24 C23 120.0(9)
C19 C24 H24 120.0
C23 C24 H24 120.0
N3 C25 H25A 110.0
N3 C25 H25B 110.0
C22 C25 N3 108.3(7)
C22 C25 H25A 110.0
C22 C25 H25B 110.0
H25A C25 H25B 108.4
N3 C26 H26 119.8
N3 C26 C27 120.5(8)
C27 C26 H26 119.8
C26 C27 H27 119.4
C26 C27 C28 121.2(8)
C28 C27 H27 119.4
C27 C28 C31 121.1(7)
C29 C28 C27 116.2(8)
C29 C28 C31 122.6(7)
C28 C29 H29 119.5
C28 C29 C30 120.9(8)
C30 C29 H29 119.5
N3 C30 C29 120.6(8)
N3 C30 H30 119.7
C29 C30 H30 119.7
C32 C31 C28 121.8(7)
C36 C31 C28 122.0(7)
C36 C31 C32 116.1(8)
C31 C32 H32 119.1
C33 C32 C31 121.9(7)
C33 C32 H32 119.1
C32 C33 H33 119.3
C32 C33 C34 121.4(7)
C34 C33 H33 119.3
C33 C34 C35 117.3(8)
C33 C34 C37 120.4(7)
C35 C34 C37 122.3(7)
C34 C35 H35 119.0
C36 C35 C34 122.0(7)
C36 C35 H35 119.0
C31 C36 H36 119.4
C35 C36 C31 121.1(7)
C35 C36 H36 119.4
C38 C37 C34 121.9(7)
C38 C37 C41 117.6(8)
C41 C37 C34 120.5(7)
C37 C38 H38 119.8
C37 C38 C39 120.3(8)
C39 C38 H38 119.8
N4 C39 C38 120.6(7)
N4 C39 H39 119.7
C38 C39 H39 119.7
N4 C40 H40 119.1
N4 C40 C41 121.9(8)
C41 C40 H40 119.1
C37 C41 H41 119.9
C40 C41 C37 120.1(7)
C40 C41 H41 119.9
N4 C42 H42A 110.2
N4 C42 H42B 110.2
N4 C42 C43 107.8(7)
H42A C42 H42B 108.5
C43 C42 H42A 110.2
C43 C42 H42B 110.2
C44 C43 C42 118.9(8)
C44 C43 C48 121.4(9)
C48 C43 C42 119.5(8)
C43 C44 H44 120.3
C43 C44 C45 119.4(9)
C45 C44 H44 120.3
C44 C45 H45 119.7
C46 C45 C44 120.6(8)
C46 C45 H45 119.7
C45 C46 C1 121.1(8)
C45 C46 C47 118.3(9)
C47 C46 C1 120.5(8)
C46 C47 H47 120.0
C48 C47 C46 120.1(8)
C48 C47 H47 120.0
C43 C48 C47 119.9(8)
C43 C48 H48 120.0
C47 C48 H48 120.0
F1 P1 F2 173.1(8)
F1 P1 F3 85.3(5)
F1 P1 F4 88.5(8)
F1A P1 F2A 154.5(19)
F1A P1 F6A 118.4(18)
F2 P1 F4 85.2(8)
F2A P1 F6A 86.9(18)
F3 P1 F1A 77.8(12)
F3 P1 F2 92.6(5)
F3 P1 F2A 102.2(10)
F3 P1 F4 95.9(8)
F3 P1 F6A 101.2(10)
F4A P1 F1A 78.4(18)
F4A P1 F2A 76.7(17)
F4A P1 F3 77.6(11)
F4A P1 F5 103.1(11)
F4A P1 F6A 162.8(18)
F5 P1 F1 92.2(5)
F5 P1 F1A 99.3(12)
F5 P1 F2 89.7(5)
F5 P1 F2A 81.0(10)
F5 P1 F3 176.8(6)
F5 P1 F4 82.1(7)
F5 P1 F6A 79.1(10)
F6 P1 F1 95.8(7)
F6 P1 F2 90.5(8)
F6 P1 F3 85.6(7)
F6 P1 F4 175.5(8)
F6 P1 F5 96.6(7)
F8 P2 F7 176.3(4)
F8 P2 F11 88.6(3)
F8 P2 F12 88.6(4)
F9 P2 F7 91.7(3)
F9 P2 F8 90.9(4)
F9 P2 F11 178.2(4)
F9 P2 F12 89.4(3)
F10 P2 F7 91.3(4)
F10 P2 F8 91.3(4)
F10 P2 F9 91.7(4)
F10 P2 F11 90.1(4)
F10 P2 F12 178.9(4)
F11 P2 F7 88.7(3)
F12 P2 F7 88.8(4)
F12 P2 F11 88.8(4)
F13 P3 F16 89.7(4)
F13 P3 F18 89.6(4)
F14 P3 F13 179.5(5)
F14 P3 F15 90.1(4)
F14 P3 F16 90.6(4)
F14 P3 F17 90.0(4)
F14 P3 F18 90.1(4)
F15 P3 F13 90.3(4)
F15 P3 F16 89.4(4)
F15 P3 F18 90.6(4)
F17 P3 F13 89.6(4)
F17 P3 F15 179.9(5)
F17 P3 F16 90.7(3)
F17 P3 F18 89.3(3)
F18 P3 F16 179.3(5)
N7 C85 C86 172.5(19)
C85 C86 H86A 109.5
C85 C86 H86B 109.5
C85 C86 H86C 109.5
H86A C86 H86B 109.5
H86A C86 H86C 109.5
H86B C86 H86C 109.5

loop_
_geom_bond_atom_site_label_1
_geom_bond_atom_site_label_2
_geom_bond_distance
O1 C49 1.242(11)
O2 C54 1.224(10)
O3 C55 1.236(11)
O4 C60 1.220(11)
O5 C64 1.408(14)
O5 C65 1.407(14)
O6 C66 1.345(17)
O6 C67 1.460(17)
O7 C68 1.415(15)
O7 C69 1.358(15)
O8 C70 1.370(19)
O8 C71 1.492(14)
O9 C76 1.433(14)
O9 C77 1.417(16)
O10 C78 1.449(14)
O10 C79 1.404(13)
O11 C80 1.70(2)
O11 C81 1.434(13)
O11 C81A 1.428(13)
O12 C82 1.422(13)
O12 C82A 1.430(13)
O12 C83 1.388(12)
N5 C49 1.408(12)
N5 C60 1.400(12)
N5 C84 1.485(12)
N6 C54 1.386(12)
N6 C55 1.411(12)
N6 C63 1.498(12)
C49 C50 1.441(13)
C50 C51 1.360(13)
C50 C61 1.452(13)
C51 H51 0.9500
C51 C52 1.409(13)
C52 H52 0.9500
C52 C53 1.393(12)
C53 C54 1.460(13)
C53 C62 1.426(12)
C55 C56 1.477(13)
C56 C57 1.386(12)
C56 C62 1.420(12)
C57 H57 0.9500
C57 C58 1.365(13)
C58 H58 0.9500
C58 C59 1.392(12)
C59 C60 1.460(13)
C59 C61 1.412(12)
C61 C62 1.414(13)
C63 H63A 0.9900
C63 H63B 0.9900
C63 C64 1.535(15)
C64 H64A 0.9900
C64 H64B 0.9900
C65 H65A 0.9900
C65 H65B 0.9900
C65 C66 1.52(2)
C66 H66A 0.9900
C66 H66B 0.9900
C67 H67A 0.9900
C67 H67B 0.9900
C67 C68 1.57(2)
C68 H68A 0.9900
C68 H68B 0.9900
C69 H69A 0.9900
C69 H69B 0.9900
C69 C70 1.56(2)
C70 H70A 0.9900
C70 H70B 0.9900
C71 H71A 0.9900
C71 H71B 0.9900
C71 C72 1.27(2)
C72 C73 1.23(2)
C73 C74 1.43(2)
C74 C75 1.196(19)
C75 C76 1.49(2)
C76 H76A 0.9900
C76 H76B 0.9900
C77 H77A 0.9900
C77 H77B 0.9900
C77 C78 1.504(17)
C78 H78A 0.9900
C78 H78B 0.9900
C79 H79A 0.9900
C79 H79B 0.9900
C79 C80 1.40(2)
C80 H80A 0.9900
C80 H80B 0.9900
C81 H81A 0.9900
C81 H81B 0.9900
C81 C82 1.47(2)
C81A H81C 0.9900
C81A H81D 0.9900
C81A C82A 1.47(2)
C82 H82A 0.9900
C82 H82B 0.9900
C82A H82C 0.9900
C82A H82D 0.9900
C83 H83A 0.9900
C83 H83B 0.9900
C83 C84 1.548(15)
C84 H84A 0.9900
C84 H84B 0.9900
N1 C1 1.511(11)
N1 C2 1.334(12)
N1 C6 1.341(11)
N2 C15 1.359(12)
N2 C16 1.311(12)
N2 C18 1.528(11)
N3 C25 1.515(12)
N3 C26 1.334(11)
N3 C30 1.322(12)
N4 C39 1.353(12)
N4 C40 1.341(11)
N4 C42 1.489(11)
C1 H1A 0.9900
C1 H1B 0.9900
C1 C46 1.480(13)
C2 H2 0.9500
C2 C3 1.370(13)
C3 H3 0.9500
C3 C4 1.395(13)
C4 C5 1.399(13)
C4 C7 1.484(12)
C5 H5 0.9500
C5 C6 1.361(12)
C6 H6 0.9500
C7 C8 1.378(13)
C7 C12 1.396(12)
C8 H8 0.9500
C8 C9 1.393(12)
C9 H9 0.9500
C9 C10 1.401(12)
C10 C11 1.388(14)
C10 C13 1.473(12)
C11 H11 0.9500
C11 C12 1.368(12)
C12 H12 0.9500
C13 C14 1.401(14)
C13 C17 1.380(13)
C14 H14 0.9500
C14 C15 1.408(13)
C15 H15 0.9500
C16 H16 0.9500
C16 C17 1.376(13)
C17 H17 0.9500
C18 H18A 0.9900
C18 H18B 0.9900
C18 C19 1.526(13)
C19 C20 1.419(14)
C19 C24 1.371(13)
C20 H20 0.9500
C20 C21 1.372(14)
C21 H21 0.9500
C21 C22 1.417(14)
C22 C23 1.363(13)
C22 C25 1.495(13)
C23 H23 0.9500
C23 C24 1.380(14)
C24 H24 0.9500
C25 H25A 0.9900
C25 H25B 0.9900
C26 H26 0.9500
C26 C27 1.380(13)
C27 H27 0.9500
C27 C28 1.390(12)
C28 C29 1.372(12)
C28 C31 1.477(12)
C29 H29 0.9500
C29 C30 1.398(13)
C30 H30 0.9500
C31 C32 1.404(12)
C31 C36 1.402(12)
C32 H32 0.9500
C32 C33 1.375(12)
C33 H33 0.9500
C33 C34 1.378(12)
C34 C35 1.391(12)
C34 C37 1.500(12)
C35 H35 0.9500
C35 C36 1.371(13)
C36 H36 0.9500
C37 C38 1.365(12)
C37 C41 1.407(12)
C38 H38 0.9500
C38 C39 1.397(13)
C39 H39 0.9500
C40 H40 0.9500
C40 C41 1.358(12)
C41 H41 0.9500
C42 H42A 0.9900
C42 H42B 0.9900
C42 C43 1.528(14)
C43 C44 1.357(13)
C43 C48 1.378(13)
C44 H44 0.9500
C44 C45 1.418(14)
C45 H45 0.9500
C45 C46 1.382(13)
C46 C47 1.421(13)
C47 H47 0.9500
C47 C48 1.386(13)
C48 H48 0.9500
P1 F1 1.565(9)
P1 F1A 1.65(3)
P1 F2 1.607(11)
P1 F2A 1.70(3)
P1 F3 1.576(8)
P1 F4 1.621(15)
P1 F4A 1.55(3)
P1 F5 1.561(8)
P1 F6 1.514(12)
P1 F6A 1.74(3)
P2 F7 1.610(6)
P2 F8 1.590(7)
P2 F9 1.575(7)
P2 F10 1.552(8)
P2 F11 1.607(6)
P2 F12 1.594(7)
P3 F13 1.603(7)
P3 F14 1.575(8)
P3 F15 1.596(7)
P3 F16 1.604(7)
P3 F17 1.595(6)
P3 F18 1.604(7)
N7 C85 1.227(19)
C85 C86 1.41(3)
C86 H86A 0.9800
C86 H86B 0.9800
C86 H86C 0.9800

loop_
_smtbx_masks_void_nr
_smtbx_masks_void_average_x
_smtbx_masks_void_average_y
_smtbx_masks_void_average_z
_smtbx_masks_void_volume
_smtbx_masks_void_count_electrons
1 0.000 0.000 0.000 216.3 66.7
2 0.000 0.500 0.500 216.3 66.7
3 0.511 0.157 0.262 121.2 31.6
4 0.511 0.343 0.762 121.2 31.0
5 0.489 0.657 0.238 121.2 31.5
6 0.489 0.843 0.738 121.2 31.0
